data_1556573
loop_
_publ_author_name
'Wang, Weihong'
'Park, Chanyoon'
'Oh, Eunseok'
'Sung, Youjung'
'Lee, Jusung'
'Park, Kyu-Hyung'
'Kang, Heonjoong'

_publ_section_title
;
 Benzophenone Compounds, from a Marine-Derived Strain of the Fungus
 <i>Pestalotiopsis neglecta</i>, Inhibit Proliferation of Pancreatic
 Cancer Cells by Targeting the MEK/ERK Pathway.
;
_journal_issue 12
_journal_name_full 'Journal of natural products'
_journal_page_first 3357
_journal_page_last 3365
_journal_paper_doi 10.1021/acs.jnatprod.9b00646
_journal_volume 82
_journal_year 2019
_chemical_absolute_configuration ab
_chemical_formula_moiety 'C21 H21 Br O6'
_chemical_formula_sum 'C21 H21 Br O6'
_chemical_formula_weight 449.29
_space_group_crystal_system orthorhombic
_space_group_IT_number 32
_space_group_name_Hall 'P 2 -2ab'
_space_group_name_H-M_alt 'P b a 2'
_atom_sites_solution_hydrogens geom
_audit_creation_method SHELXL-2014/7
_cell_angle_alpha 90
_cell_angle_beta 90
_cell_angle_gamma 90
_cell_formula_units_Z 4
_cell_length_a 15.4343(5)
_cell_length_b 16.0851(5)
_cell_length_c 8.1341(2)
_cell_measurement_reflns_used 9988
_cell_measurement_temperature 223(2)
_cell_measurement_theta_max 25.80
_cell_measurement_theta_min 2.50
_cell_volume 2019.39(10)
_computing_cell_refinement 'Bruker SAINT'
_computing_data_collection 'Bruker APEX2'
_computing_data_reduction 'Bruker SAINT'
_computing_molecular_graphics 'Bruker SHELXTL'
_computing_publication_material 'Bruker SHELXTL'
_computing_structure_refinement 'SHELXL-2014/7 (Sheldrick, 2014)'
_computing_structure_solution 'Bruker SHELXTL'
_diffrn_ambient_temperature 223(2)
_diffrn_measured_fraction_theta_full 0.999
_diffrn_measured_fraction_theta_max 0.999
_diffrn_measurement_device_type 'PHOTON 100 CMOS'
_diffrn_measurement_method '\f and \w scans'
_diffrn_radiation_type MoK\a
_diffrn_radiation_wavelength 0.71073
_diffrn_reflns_av_R_equivalents 0.0926
_diffrn_reflns_av_unetI/netI 0.0418
_diffrn_reflns_Laue_measured_fraction_full 0.999
_diffrn_reflns_Laue_measured_fraction_max 0.999
_diffrn_reflns_limit_h_max 20
_diffrn_reflns_limit_h_min -20
_diffrn_reflns_limit_k_max 21
_diffrn_reflns_limit_k_min -21
_diffrn_reflns_limit_l_max 10
_diffrn_reflns_limit_l_min -10
_diffrn_reflns_number 64777
_diffrn_reflns_point_group_measured_fraction_full 0.999
_diffrn_reflns_point_group_measured_fraction_max 0.997
_diffrn_reflns_theta_full 25.242
_diffrn_reflns_theta_max 28.373
_diffrn_reflns_theta_min 2.504
_exptl_absorpt_coefficient_mu 2.070
_exptl_absorpt_correction_T_max 0.8197
_exptl_absorpt_correction_T_min 0.6588
_exptl_absorpt_correction_type multi-scan
_exptl_absorpt_process_details 'Bruker SADABS'
_exptl_crystal_colour yellow
_exptl_crystal_density_diffrn 1.478
_exptl_crystal_description Block
_exptl_crystal_F_000 920
_exptl_crystal_size_max 0.220
_exptl_crystal_size_mid 0.150
_exptl_crystal_size_min 0.100
_refine_diff_density_max 0.617
_refine_diff_density_min -0.424
_refine_diff_density_rms 0.066
_refine_ls_abs_structure_details
; 
 Flack x determined using 1445 quotients [(I+)-(I-)]/[(I+)+(I-)] 
 (Parsons, Flack and Wagner, Acta Cryst. B69 (2013) 249-259). 
;
_refine_ls_abs_structure_Flack 0.000(5)
_refine_ls_extinction_method none
_refine_ls_goodness_of_fit_ref 1.052
_refine_ls_hydrogen_treatment constr
_refine_ls_matrix_type full
_refine_ls_number_parameters 260
_refine_ls_number_reflns 5043
_refine_ls_number_restraints 1
_refine_ls_restrained_S_all 1.052
_refine_ls_R_factor_all 0.0655
_refine_ls_R_factor_gt 0.0379
_refine_ls_shift/su_max 0.002
_refine_ls_shift/su_mean 0.000
_refine_ls_structure_factor_coef Fsqd
_refine_ls_weighting_details 'w=1/[\s^2^(Fo^2^)+(0.0345P)^2^+0.7486P] where P=(Fo^2^+2Fc^2^)/3'
_refine_ls_weighting_scheme calc
_refine_ls_wR_factor_gt 0.0732
_refine_ls_wR_factor_ref 0.0834
_reflns_Friedel_coverage 0.868
_reflns_Friedel_fraction_full 0.999
_reflns_Friedel_fraction_max 0.996
_reflns_number_gt 3790
_reflns_number_total 5043
_reflns_threshold_expression 'I > 2\s(I)'
_cod_data_source_file np9b00646_si_002.cif
_cod_data_source_block 1F9D0031A
_cod_depositor_comments
;
The following automatic conversions were performed:

data item '_exptl_absorpt_correction_type' value 'Multi-scan' was
changed to 'multi-scan' in accordance with the
/home/data/users/saulius/crontab/automatic-downloads/rss-feeds/ACS/lib/dictionaries/cif_core.dic
dictionary named 'cif_core.dic' version 2.4.2 last updated on
2011-04-26.

Automatic conversion script
Id: cif_fix_values 7556 2019-12-06 15:28:31Z antanas 

 Adding full bibliography for 1556573.cif.
;
_cod_database_code 1556573
_shelx_shelxl_version_number 2014/7
_shelx_space_group_comment
; 
The symmetry employed for this shelxl refinement is uniquely defined 
by the following loop, which should always be used as a source of 
symmetry information in preference to the above space-group names. 
They are only intended as comments. 
;
_shelx_estimated_absorpt_t_min 0.659
_shelx_estimated_absorpt_t_max 0.820

loop_
_space_group_symop_operation_xyz
'x, y, z'
'-x, -y, z'
'x+1/2, -y+1/2, z'
'-x+1/2, y+1/2, z'

loop_
_atom_site_label
_atom_site_type_symbol
_atom_site_fract_x
_atom_site_fract_y
_atom_site_fract_z
_atom_site_U_iso_or_equiv
_atom_site_adp_type
_atom_site_occupancy
_atom_site_site_symmetry_order
_atom_site_calc_flag
_atom_site_refinement_flags_posn
_atom_site_refinement_flags_adp
C1 C 0.1650(2) 0.9552(2) 1.1540(5) 0.0232(8) Uani 1 1 d . .
O1 O 0.1314(2) 0.97776(19) 1.2851(4) 0.0337(7) Uani 1 1 d . .
C2 C 0.2358(2) 0.8923(2) 1.1709(5) 0.0226(8) Uani 1 1 d . .
C3 C 0.3208(2) 0.9167(2) 1.1548(6) 0.0286(9) Uani 1 1 d . .
C4 C 0.3852(2) 0.8573(2) 1.1948(6) 0.0300(10) Uani 1 1 d . .
O2 O 0.46774(19) 0.88337(19) 1.1807(5) 0.0454(9) Uani 1 1 d . .
H2 H 0.5009 0.8468 1.2157 0.068 Uiso 1 1 calc R U
C5 C 0.3654(3) 0.7777(3) 1.2454(6) 0.0307(10) Uani 1 1 d . .
H5 H 0.4098 0.7397 1.2702 0.037 Uiso 1 1 calc R U
C6 C 0.2794(3) 0.7543(2) 1.2591(6) 0.0280(9) Uani 1 1 d . .
O3 O 0.26208(19) 0.6762(2) 1.3084(5) 0.0462(9) Uani 1 1 d . .
H3 H 0.2098 0.6662 1.2945 0.069 Uiso 1 1 calc R U
C7 C 0.2126(3) 0.8111(2) 1.2246(5) 0.0239(8) Uani 1 1 d . .
C8 C 0.3481(3) 1.0025(3) 1.1001(7) 0.0399(11) Uani 1 1 d . .
H8A H 0.3001 1.0412 1.1187 0.048 Uiso 1 1 calc R U
H8B H 0.3970 1.0208 1.1679 0.048 Uiso 1 1 calc R U
C9 C 0.3739(3) 1.0063(3) 0.9229(8) 0.0557(18) Uani 1 1 d . .
H9 H 0.4053 0.9607 0.8816 0.067 Uiso 1 1 calc R U
C10 C 0.3572(3) 1.0669(4) 0.8191(8) 0.0629(18) Uani 1 1 d . .
C11 C 0.3061(3) 1.1433(3) 0.8597(11) 0.0711(19) Uani 1 1 d . .
H11A H 0.2828 1.1385 0.9700 0.107 Uiso 1 1 calc R U
H11B H 0.2590 1.1494 0.7818 0.107 Uiso 1 1 calc R U
H11C H 0.3436 1.1917 0.8535 0.107 Uiso 1 1 calc R U
C12 C 0.3857(5) 1.0612(6) 0.6401(10) 0.113(3) Uani 1 1 d . .
H12A H 0.4228 1.1080 0.6139 0.170 Uiso 1 1 calc R U
H12B H 0.3351 1.0622 0.5693 0.170 Uiso 1 1 calc R U
H12C H 0.4173 1.0098 0.6229 0.170 Uiso 1 1 calc R U
C13 C 0.1240(3) 0.7864(3) 1.2364(5) 0.0279(9) Uani 1 1 d . .
H13 H 0.0811 0.8257 1.2099 0.034 Uiso 1 1 calc R U
O4 O 0.10041(18) 0.71570(19) 1.2797(5) 0.0405(8) Uani 1 1 d . .
C14 C 0.1380(3) 0.9916(2) 0.9989(6) 0.0214(9) Uani 1 1 d . .
C15 C 0.0842(3) 1.0636(2) 1.0025(5) 0.0228(9) Uani 1 1 d . .
O5 O 0.05351(19) 1.09352(17) 1.1444(3) 0.0290(7) Uani 1 1 d . .
H5A H 0.0689 1.0628 1.2211 0.043 Uiso 1 1 calc R U
C16 C 0.0641(2) 1.1049(2) 0.8574(6) 0.0247(8) Uani 1 1 d . .
Br1 Br 0.00149(3) 1.20593(2) 0.87393(11) 0.03912(12) Uani 1 1 d . .
C17 C 0.0893(3) 1.0752(3) 0.7074(5) 0.0297(10) Uani 1 1 d . .
C18 C 0.1381(4) 1.0010(3) 0.7007(6) 0.0327(12) Uani 1 1 d . .
H18 H 0.1542 0.9789 0.5982 0.039 Uiso 1 1 calc R U
C19 C 0.1622(2) 0.9609(2) 0.8420(5) 0.0247(9) Uani 1 1 d . .
C20 C 0.0669(4) 1.1185(4) 0.5513(6) 0.0557(16) Uani 1 1 d . .
H20A H 0.0103 1.1003 0.5141 0.084 Uiso 1 1 calc R U
H20B H 0.1099 1.1053 0.4682 0.084 Uiso 1 1 calc R U
H20C H 0.0660 1.1781 0.5697 0.084 Uiso 1 1 calc R U
O6 O 0.20886(18) 0.88934(17) 0.8431(4) 0.0323(7) Uani 1 1 d . .
C21 C 0.2399(4) 0.8582(3) 0.6901(7) 0.0513(14) Uani 1 1 d . .
H21A H 0.1911 0.8427 0.6214 0.077 Uiso 1 1 calc R U
H21B H 0.2760 0.8098 0.7095 0.077 Uiso 1 1 calc R U
H21C H 0.2736 0.9008 0.6353 0.077 Uiso 1 1 calc R U

loop_
_atom_site_aniso_label
_atom_site_aniso_U_11
_atom_site_aniso_U_22
_atom_site_aniso_U_33
_atom_site_aniso_U_23
_atom_site_aniso_U_13
_atom_site_aniso_U_12
C1 0.026(2) 0.0189(19) 0.024(2) -0.0007(16) -0.0008(18) 0.0014(15)
O1 0.0424(18) 0.0340(17) 0.0247(17) 0.0005(12) 0.0004(14) 0.0150(13)
C2 0.0225(19) 0.0220(19) 0.023(2) 0.0000(16) -0.0030(16) 0.0017(15)
C3 0.025(2) 0.0196(19) 0.041(3) 0.0039(18) -0.002(2) 0.0004(15)
C4 0.022(2) 0.023(2) 0.045(3) 0.0045(18) -0.0038(18) -0.0017(16)
O2 0.0183(14) 0.0324(17) 0.085(3) 0.0136(18) -0.0013(17) -0.0014(13)
C5 0.021(2) 0.026(2) 0.045(3) 0.0083(19) -0.0030(18) 0.0056(16)
C6 0.028(2) 0.018(2) 0.038(2) 0.0063(17) -0.0037(18) -0.0001(16)
O3 0.0286(16) 0.0270(16) 0.083(3) 0.0229(16) -0.0072(17) -0.0028(12)
C7 0.0205(19) 0.024(2) 0.027(2) 0.0029(17) -0.0027(16) -0.0004(15)
C8 0.028(2) 0.023(2) 0.069(3) 0.011(2) -0.003(2) -0.0033(18)
C9 0.032(2) 0.046(3) 0.089(5) 0.026(3) 0.009(3) 0.003(2)
C10 0.039(3) 0.058(3) 0.091(5) 0.038(3) 0.002(3) -0.010(2)
C11 0.063(3) 0.037(3) 0.114(6) 0.038(4) -0.025(4) -0.012(2)
C12 0.105(6) 0.133(8) 0.102(7) 0.071(6) 0.041(6) 0.002(6)
C13 0.023(2) 0.026(2) 0.035(2) 0.0019(18) -0.0039(17) -0.0009(17)
O4 0.0242(14) 0.0351(18) 0.062(2) 0.0128(16) -0.0045(16) -0.0072(13)
C14 0.020(2) 0.020(2) 0.024(2) -0.0012(17) -0.0007(17) 0.0010(15)
C15 0.022(2) 0.021(2) 0.025(2) -0.0013(18) 0.0026(17) 0.0002(16)
O5 0.0385(17) 0.0296(17) 0.0189(15) 0.0011(12) 0.0009(14) 0.0153(13)
C16 0.0239(17) 0.0238(17) 0.026(2) 0.0054(19) -0.002(2) 0.0067(13)
Br1 0.0497(2) 0.03263(19) 0.03507(19) 0.0057(3) 0.0017(2) 0.01962(18)
C17 0.035(2) 0.032(2) 0.022(2) 0.0009(19) 0.0023(19) 0.007(2)
C18 0.042(3) 0.036(3) 0.021(2) 0.0014(19) 0.002(2) 0.003(2)
C19 0.0243(18) 0.0238(19) 0.026(3) -0.0021(17) 0.0038(17) 0.0020(15)
C20 0.083(4) 0.058(4) 0.027(3) 0.010(2) 0.006(3) 0.027(3)
O6 0.0412(15) 0.0271(14) 0.0285(19) -0.0021(13) 0.0062(13) 0.0119(12)
C21 0.073(4) 0.040(3) 0.041(3) -0.006(2) 0.025(3) 0.017(3)

loop_
_atom_type_symbol
_atom_type_description
_atom_type_scat_dispersion_real
_atom_type_scat_dispersion_imag
_atom_type_scat_source
C C 0.0033 0.0016 'International Tables Vol C Tables 4.2.6.8 and 6.1.1.4'
H H 0.0000 0.0000 'International Tables Vol C Tables 4.2.6.8 and 6.1.1.4'
O O 0.0106 0.0060 'International Tables Vol C Tables 4.2.6.8 and 6.1.1.4'
Br Br -0.2901 2.4595 'International Tables Vol C Tables 4.2.6.8 and 6.1.1.4'

loop_
_geom_angle_atom_site_label_1
_geom_angle_atom_site_label_2
_geom_angle_atom_site_label_3
_geom_angle
O1 C1 C14 120.6(4)
O1 C1 C2 115.1(4)
C14 C1 C2 124.2(4)
C3 C2 C7 122.1(3)
C3 C2 C1 119.6(3)
C7 C2 C1 117.7(3)
C2 C3 C4 117.1(4)
C2 C3 C8 123.7(4)
C4 C3 C8 119.2(3)
O2 C4 C5 121.6(4)
O2 C4 C3 115.8(4)
C5 C4 C3 122.6(4)
C4 O2 H2 109.5
C4 C5 C6 119.3(4)
C4 C5 H5 120.4
C6 C5 H5 120.4
O3 C6 C5 117.9(4)
O3 C6 C7 121.3(4)
C5 C6 C7 120.7(4)
C6 O3 H3 109.5
C6 C7 C2 118.2(4)
C6 C7 C13 120.6(4)
C2 C7 C13 121.2(3)
C9 C8 C3 113.3(4)
C9 C8 H8A 108.9
C3 C8 H8A 108.9
C9 C8 H8B 108.9
C3 C8 H8B 108.9
H8A C8 H8B 107.7
C10 C9 C8 126.5(5)
C10 C9 H9 116.7
C8 C9 H9 116.7
C9 C10 C11 124.8(6)
C9 C10 C12 120.8(6)
C11 C10 C12 114.3(6)
C10 C11 H11A 109.5
C10 C11 H11B 109.5
H11A C11 H11B 109.5
C10 C11 H11C 109.5
H11A C11 H11C 109.5
H11B C11 H11C 109.5
C10 C12 H12A 109.5
C10 C12 H12B 109.5
H12A C12 H12B 109.5
C10 C12 H12C 109.5
H12A C12 H12C 109.5
H12B C12 H12C 109.5
O4 C13 C7 123.6(4)
O4 C13 H13 118.2
C7 C13 H13 118.2
C19 C14 C15 117.0(4)
C19 C14 C1 124.5(4)
C15 C14 C1 118.5(4)
O5 C15 C16 118.8(3)
O5 C15 C14 121.1(4)
C16 C15 C14 120.1(4)
C15 O5 H5A 109.5
C17 C16 C15 121.8(3)
C17 C16 Br1 120.5(3)
C15 C16 Br1 117.6(3)
C16 C17 C18 118.8(4)
C16 C17 C20 122.1(4)
C18 C17 C20 119.1(4)
C19 C18 C17 120.7(4)
C19 C18 H18 119.7
C17 C18 H18 119.7
O6 C19 C18 123.3(4)
O6 C19 C14 115.4(3)
C18 C19 C14 121.3(4)
C17 C20 H20A 109.5
C17 C20 H20B 109.5
H20A C20 H20B 109.5
C17 C20 H20C 109.5
H20A C20 H20C 109.5
H20B C20 H20C 109.5
C19 O6 C21 118.1(3)
O6 C21 H21A 109.5
O6 C21 H21B 109.5
H21A C21 H21B 109.5
O6 C21 H21C 109.5
H21A C21 H21C 109.5
H21B C21 H21C 109.5

loop_
_geom_bond_atom_site_label_1
_geom_bond_atom_site_label_2
_geom_bond_distance
C1 O1 1.240(5)
C1 C14 1.451(6)
C1 C2 1.496(5)
C2 C3 1.375(5)
C2 C7 1.423(5)
C3 C4 1.417(5)
C3 C8 1.510(6)
C4 O2 1.345(5)
C4 C5 1.381(6)
O2 H2 0.8300
C5 C6 1.383(6)
C5 H5 0.9400
C6 O3 1.345(5)
C6 C7 1.407(5)
O3 H3 0.8300
C7 C13 1.427(5)
C8 C9 1.497(8)
C8 H8A 0.9800
C8 H8B 0.9800
C9 C10 1.315(7)
C9 H9 0.9400
C10 C11 1.497(8)
C10 C12 1.525(10)
C11 H11A 0.9700
C11 H11B 0.9700
C11 H11C 0.9700
C12 H12A 0.9700
C12 H12B 0.9700
C12 H12C 0.9700
C13 O4 1.245(5)
C13 H13 0.9400
C14 C19 1.419(6)
C14 C15 1.426(6)
C15 O5 1.337(5)
C15 C16 1.390(6)
O5 H5A 0.8300
C16 C17 1.367(6)
C16 Br1 1.895(3)
C17 C18 1.413(6)
C17 C20 1.489(6)
C18 C19 1.369(6)
C18 H18 0.9400
C19 O6 1.358(4)
C20 H20A 0.9700
C20 H20B 0.9700
C20 H20C 0.9700
O6 C21 1.424(5)
C21 H21A 0.9700
C21 H21B 0.9700
C21 H21C 0.9700

loop_
_geom_hbond_atom_site_label_D
_geom_hbond_atom_site_label_H
_geom_hbond_atom_site_label_A
_geom_hbond_distance_DH
_geom_hbond_distance_HA
_geom_hbond_distance_DA
_geom_hbond_angle_DHA
_geom_hbond_site_symmetry_A
O5 H5A O1 0.83 1.75 2.494(4) 147.6 .
O3 H3 O4 0.83 1.87 2.585(4) 143.5 .
O2 H2 O4 0.83 1.91 2.717(4) 164.4 3_565

loop_
_geom_torsion_atom_site_label_1
_geom_torsion_atom_site_label_2
_geom_torsion_atom_site_label_3
_geom_torsion_atom_site_label_4
_geom_torsion
O1 C1 C2 C3 -103.8(5)
C14 C1 C2 C3 73.6(5)
O1 C1 C2 C7 68.1(5)
C14 C1 C2 C7 -114.5(4)
C7 C2 C3 C4 -0.2(6)
C1 C2 C3 C4 171.3(4)
C7 C2 C3 C8 -179.3(4)
C1 C2 C3 C8 -7.7(7)
C2 C3 C4 O2 -178.9(4)
C8 C3 C4 O2 0.2(7)
C2 C3 C4 C5 1.1(7)
C8 C3 C4 C5 -179.8(5)
O2 C4 C5 C6 179.5(4)
C3 C4 C5 C6 -0.5(7)
C4 C5 C6 O3 179.9(4)
C4 C5 C6 C7 -1.0(7)
O3 C6 C7 C2 -179.2(4)
C5 C6 C7 C2 1.7(6)
O3 C6 C7 C13 -1.9(6)
C5 C6 C7 C13 179.0(4)
C3 C2 C7 C6 -1.1(6)
C1 C2 C7 C6 -172.8(4)
C3 C2 C7 C13 -178.4(4)
C1 C2 C7 C13 9.9(6)
C2 C3 C8 C9 -100.4(5)
C4 C3 C8 C9 80.6(6)
C3 C8 C9 C10 141.3(5)
C8 C9 C10 C11 -1.8(9)
C8 C9 C10 C12 -178.4(6)
C6 C7 C13 O4 1.4(6)
C2 C7 C13 O4 178.6(4)
O1 C1 C14 C19 -169.4(4)
C2 C1 C14 C19 13.4(6)
O1 C1 C14 C15 11.2(6)
C2 C1 C14 C15 -166.1(4)
C19 C14 C15 O5 175.5(4)
C1 C14 C15 O5 -5.0(6)
C19 C14 C15 C16 -5.9(6)
C1 C14 C15 C16 173.6(4)
O5 C15 C16 C17 -176.3(4)
C14 C15 C16 C17 5.0(6)
O5 C15 C16 Br1 4.6(5)
C14 C15 C16 Br1 -174.1(3)
C15 C16 C17 C18 -0.9(6)
Br1 C16 C17 C18 178.1(4)
C15 C16 C17 C20 179.0(5)
Br1 C16 C17 C20 -1.9(6)
C16 C17 C18 C19 -2.1(8)
C20 C17 C18 C19 178.0(5)
C17 C18 C19 O6 179.8(4)
C17 C18 C19 C14 1.0(7)
C15 C14 C19 O6 -176.0(3)
C1 C14 C19 O6 4.5(6)
C15 C14 C19 C18 3.0(6)
C1 C14 C19 C18 -176.5(5)
C18 C19 O6 C21 5.0(6)
C14 C19 O6 C21 -176.0(4)
